data_7719103
loop_
_publ_author_name
'Ngwenya, Vuyelwa'
'Stevens, Michael A.'
'Gardiner, Michael G.'
'Colebatch, Annie L.'

_publ_section_title
;
 Nickel-ruthenium heterobimetallic complexes of a dinucleating
 unsymmetrical pincer ligand.
;
_journal_issue 31
_journal_name_full 'Dalton transactions (Cambridge, England : 2003)'
_journal_page_first 11935
_journal_page_last 11942
_journal_paper_doi 10.1039/d5dt01568e
_journal_volume 54
_journal_year 2025
_chemical_formula_moiety 'C60 H62 N4 O P3 Ru, Cl'
_chemical_formula_sum 'C60 H62 Cl N4 O P3 Ru'
_chemical_formula_weight 1084.56
_space_group_crystal_system triclinic
_space_group_IT_number 2
_space_group_name_Hall '-P 1'
_space_group_name_H-M_alt 'P -1'
_atom_sites_solution_hydrogens mixed
_atom_sites_solution_primary dual
_audit_creation_date 2025-03-27
_audit_creation_method
;
Olex2 1.5
(compiled 2023.08.24 svn.re1ec1418 for OlexSys, GUI svn.r6817)
;
_audit_update_record
;
2025-04-17 deposited with the CCDC.	2025-07-15 downloaded from the CCDC.
;
_cell_angle_alpha 71.9050(10)
_cell_angle_beta 84.4030(10)
_cell_angle_gamma 76.9080(10)
_cell_formula_units_Z 2
_cell_length_a 10.6692(2)
_cell_length_b 16.4671(3)
_cell_length_c 18.7338(3)
_cell_measurement_reflns_used 22222
_cell_measurement_temperature 150.00(10)
_cell_measurement_theta_max 77.6920
_cell_measurement_theta_min 4.2500
_cell_volume 3045.94(10)
_computing_cell_refinement 'CrysAlisPro 1.171.42.49 (Rigaku OD, 2022)'
_computing_data_collection 'CrysAlisPro 1.171.42.49 (Rigaku OD, 2022)'
_computing_data_reduction 'CrysAlisPro 1.171.42.49 (Rigaku OD, 2022)'
_computing_molecular_graphics 'Olex2 1.5 (Dolomanov et al., 2009)'
_computing_publication_material 'Olex2 1.5 (Dolomanov et al., 2009)'
_computing_structure_refinement 'SHELXL 2018/3 (Sheldrick, 2015)'
_computing_structure_solution 'SHELXT 2018/2 (Sheldrick, 2018)'
_diffrn_ambient_environment N~2~
_diffrn_ambient_temperature 150.00(10)
_diffrn_detector 'Hybrid Pixel Array Detector'
_diffrn_detector_area_resol_mean 10.0000
_diffrn_detector_type HyPix
_diffrn_measured_fraction_theta_full 0.999
_diffrn_measured_fraction_theta_max 0.964
_diffrn_measurement_details
;
List of Runs (angles in degrees, time in seconds):

  # Type    Start    End  Width  t~exp~   \w     \q     \k     \f   Frames
#--------------------------------------------------------------------------
  1  \w    -89.00 -32.00   0.50    2.00    --  -46.57 -16.00 -83.00  114
  2  \w   -120.00 -94.00   0.50    2.00    --  -46.57 -16.00 -83.00   52
  3  \w     42.00 108.00   0.50    2.00    --   46.57  16.00  86.00  132
  4  \w    -25.00  51.00   0.50    2.00    --   46.57 -16.00 -83.00  152
  5  \w    118.00 144.00   0.50    6.00    --  107.75  16.00  86.00   52
  6  \w     -7.00  18.00   0.50    2.00    --  -46.57  16.00  86.00   50
  7  \w    -52.00 -14.00   0.50    2.00    --  -46.57 125.00   0.00   76
  8  \w     -7.00  28.00   0.50    2.00    --  -46.57  19.00-120.00   70
  9  \w     -4.00  29.00   0.50    2.00    --  -46.57  19.00 150.00   66
 10  \w     -5.00  27.00   0.50    2.00    --  -46.57  19.00 -60.00   64
 11  \w     -6.00  19.00   0.50    2.00    --  -46.57  19.00   0.00   50
 12  \w      2.00  27.00   0.50    2.00    --  -46.57  19.00 -90.00   50
 13  \w    -87.00 -39.00   0.50    2.00    --  -46.57 125.00-180.00   96
 14  \w     50.00  92.00   0.50    2.00    --   46.57-125.00-150.00   84
 15  \w     59.00  93.00   0.50    2.00    --   46.57-125.00   0.00   68
 16  \w     35.00  72.00   0.50    6.00    --  107.75 -45.00  60.00   74
 17  \w     33.00  59.00   0.50    6.00    --  107.75 -30.00 150.00   52
 18  \w     35.00  73.00   0.50    6.00    --  107.75 -45.00  90.00   76
 19  \w    108.00 173.00   0.50    6.00    --  107.75  30.00   0.00  130
 20  \w     96.00 122.00   0.50    6.00    --  107.75  30.00  90.00   52
 21  \w     36.00  62.00   0.50    6.00    --  107.75 -45.00-150.00   52
 22  \w     35.00  65.00   0.50    6.00    --  107.75 -45.00 -90.00   60
 23  \w     72.00 109.00   0.50    6.00    --  107.75-125.00 -30.00   74
 24  \w     35.00  69.00   0.50    6.00    --  107.75 -95.00-150.00   68
 25  \w     33.00  58.00   0.50    6.00    --  107.75 -30.00-150.00   50
 26  \w     61.00 106.00   0.50    6.00    --  107.75 -95.00 150.00   90
 27  \w     68.00  93.00   0.50    6.00    --  107.75 -61.00 -60.00   50
 28  \w     34.00  59.00   0.50    6.00    --  107.75 -30.00 -30.00   50
 29  \w    137.00 163.00   0.50    6.00    --  107.75  30.00  90.00   52
 30  \w     32.00  59.00   0.50    6.00    --  107.75 -30.00 120.00   54
 31  \w     32.00  57.00   0.50    6.00    --  107.75 -30.00-120.00   50
 32  \w     32.00  58.00   0.50    6.00    --  107.75 -30.00 -90.00   52
 33  \w     94.00 119.00   0.50    6.00    --  107.75  30.00 150.00   50
 34  \w    133.00 175.00   0.50    6.00    --  107.75  30.00 150.00   84
 35  \w     64.00 105.00   0.50    6.00    --  107.75 -95.00 -60.00   82
 36  \w     32.00  57.00   0.50    6.00    --  107.75 -30.00-180.00   50
 37  \w     36.00  61.00   0.50    6.00    --  107.75 -45.00 -60.00   50
 38  \w     37.00  63.00   0.50    6.00    --  107.75 -45.00-120.00   52
 39  \w     67.00  93.00   0.50    6.00    --  107.75 -61.00  60.00   52
 40  \w     36.00 104.00   0.50    6.00    --  107.75 -77.00  30.00  136
 41  \w     39.00  69.00   0.50    6.00    --  107.75 -45.00-180.00   60
 42  \w     34.00  60.00   0.50    6.00    --  107.75 -95.00-180.00   52
 43  \w     67.00  99.00   0.50    6.00    --  107.75 -95.00-180.00   64
 44  \w     32.00  57.00   0.50    6.00    --  107.75 -30.00   0.00   50
 45  \w     66.00 106.00   0.50    6.00    --  107.75 -95.00  60.00   80
 46  \w     33.00  59.00   0.50    6.00    --  107.75 -30.00 -60.00   52
 47  \w     32.00  59.00   0.50    6.00    --  107.75 -30.00  90.00   54
 48  \w     80.00 106.00   0.50    6.00    --  107.75 -95.00-150.00   52
 49  \w     68.00  93.00   0.50    6.00    --  107.75 -95.00 -30.00   50
 50  \w    100.00 152.00   0.50    6.00    --  107.75 125.00-150.00  104
 51  \w     34.00  99.00   0.50    6.00    --  107.75 -95.00  30.00  130
;
_diffrn_measurement_device 'four-circle diffractometer'
_diffrn_measurement_device_type 'SuperNova, Dual, Cu at home/near, HyPix'
_diffrn_measurement_method '\w scans'
_diffrn_orient_matrix_type 'CrysAlisPro convention (1999,Acta A55,543-557)'
_diffrn_orient_matrix_UB_11 -0.1064769000
_diffrn_orient_matrix_UB_12 -0.0534695000
_diffrn_orient_matrix_UB_13 0.0181242000
_diffrn_orient_matrix_UB_21 -0.1014342000
_diffrn_orient_matrix_UB_22 0.0828720000
_diffrn_orient_matrix_UB_23 0.0007309000
_diffrn_orient_matrix_UB_31 -0.0192284000
_diffrn_orient_matrix_UB_32 0.0198874000
_diffrn_orient_matrix_UB_33 -0.0846281000
_diffrn_radiation_monochromator mirror
_diffrn_radiation_probe x-ray
_diffrn_radiation_type 'Cu K\a'
_diffrn_radiation_wavelength 1.54184
_diffrn_reflns_av_R_equivalents 0.0709
_diffrn_reflns_av_unetI/netI 0.0583
_diffrn_reflns_Laue_measured_fraction_full 0.999
_diffrn_reflns_Laue_measured_fraction_max 0.964
_diffrn_reflns_limit_h_max 13
_diffrn_reflns_limit_h_min -13
_diffrn_reflns_limit_k_max 20
_diffrn_reflns_limit_k_min -20
_diffrn_reflns_limit_l_max 14
_diffrn_reflns_limit_l_min -23
_diffrn_reflns_number 37719
_diffrn_reflns_point_group_measured_fraction_full 0.999
_diffrn_reflns_point_group_measured_fraction_max 0.964
_diffrn_reflns_theta_full 67.684
_diffrn_reflns_theta_max 78.115
_diffrn_reflns_theta_min 3.198
_diffrn_source 'micro-focus sealed X-ray tube'
_diffrn_source_type 'SuperNova (Cu) X-ray Source'
_exptl_absorpt_coefficient_mu 3.533
_exptl_absorpt_correction_T_max 1.00000
_exptl_absorpt_correction_T_min 0.61762
_exptl_absorpt_correction_type multi-scan
_exptl_absorpt_process_details
;
CrysAlisPro 1.171.42.49 (Rigaku Oxford Diffraction, 2022)
Empirical absorption correction using spherical harmonics,
implemented in SCALE3 ABSPACK scaling algorithm.
;
_exptl_crystal_colour 'metallic light orange'
_exptl_crystal_colour_lustre metallic
_exptl_crystal_colour_modifier light
_exptl_crystal_colour_primary orange
_exptl_crystal_density_diffrn 1.183
_exptl_crystal_description plate
_exptl_crystal_F_000 1128
_exptl_crystal_size_max 0.298
_exptl_crystal_size_mid 0.102
_exptl_crystal_size_min 0.044
_refine_diff_density_max 1.038
_refine_diff_density_min -1.280
_refine_diff_density_rms 0.085
_refine_ls_extinction_method none
_refine_ls_goodness_of_fit_ref 1.084
_refine_ls_hydrogen_treatment mixed
_refine_ls_matrix_type full
_refine_ls_number_parameters 642
_refine_ls_number_reflns 12592
_refine_ls_number_restraints 0
_refine_ls_restrained_S_all 1.084
_refine_ls_R_factor_all 0.0509
_refine_ls_R_factor_gt 0.0475
_refine_ls_shift/su_max 0.001
_refine_ls_shift/su_mean 0.000
_refine_ls_structure_factor_coef Fsqd
_refine_ls_weighting_details 'w=1/[\s^2^(Fo^2^)+(0.0710P)^2^+2.2999P] where P=(Fo^2^+2Fc^2^)/3'
_refine_ls_weighting_scheme calc
_refine_ls_wR_factor_gt 0.1326
_refine_ls_wR_factor_ref 0.1351
_reflns_Friedel_coverage 0.000
_reflns_number_gt 11390
_reflns_number_total 12592
_reflns_threshold_expression 'I > 2\s(I)'
_cod_data_source_file d5dt01568e2.cif
_cod_data_source_block ruh(nn)_3
_cod_depositor_comments 'Adding full bibliography for 7719100--7719106.cif.'
_cod_database_code 7719103
_shelx_shelxl_version_number 2018/3
_chemical_oxdiff_formula 'C60 H32 N4 P3 Ru O'
_shelx_space_group_comment
;
The symmetry employed for this shelxl refinement is uniquely defined
by the following loop, which should always be used as a source of
symmetry information in preference to the above space-group names.
They are only intended as comments.
;
_shelx_estimated_absorpt_t_max 0.860
_shelx_estimated_absorpt_t_min 0.419
_olex2_refinement_description
;
1.a Secondary CH2 refined with riding coordinates:
 C15(H15A,H15B)
1.b Aromatic/amide H refined with riding coordinates:
 N3(H3), C8(H8), C28(H28), C29(H29), C35(H35), C31(H31), C34(H34), C25(H25),
 C11(H11), C33(H33), C13(H13), C27(H27), C32(H32), C26(H26), C41(H41), C37(H37),
  C5(H5), C3(H3A), C4(H4), C55(H55), C12(H12), C43(H43), C39(H39), C40(H40),
 C59(H59), C38(H38), C58(H58), C49(H49), C56(H56), C47(H47), C44(H44), C45(H45),
  C46(H46), C53(H53), C57(H57), C50(H50), C52(H52), C51(H51)
1.c Idealised Me refined as rotating group:
 C22(H22A,H22B,H22C), C1(H1A,H1B,H1C), C23(H23A,H23B,H23C), C21(H21A,H21B,
 H21C), C19(H19A,H19B,H19C), C18(H18A,H18B,H18C), C17(H17A,H17B,H17C)
;
_smtbx_masks_void_probe_radius 1.2
_smtbx_masks_void_truncation_radius 1.2
_olex2_submission_special_instructions 'No special instructions were received'
_oxdiff_exptl_absorpt_empirical_details
;
Empirical correction (ABSPACK) includes:
- Absorption correction using spherical harmonics
- Frame scaling
;
_oxdiff_exptl_absorpt_empirical_full_max 2.544
_oxdiff_exptl_absorpt_empirical_full_min 0.541

loop_
_space_group_symop_operation_xyz
'x, y, z'
'-x, -y, -z'

loop_
_atom_site_label
_atom_site_type_symbol
_atom_site_fract_x
_atom_site_fract_y
_atom_site_fract_z
_atom_site_U_iso_or_equiv
_atom_site_adp_type
_atom_site_occupancy
_atom_site_site_symmetry_order
_atom_site_calc_flag
_atom_site_refinement_flags_posn
_atom_site_refinement_flags_adp
_atom_site_refinement_flags_occupancy
_atom_site_disorder_assembly
_atom_site_disorder_group
Ru1 Ru 0.59599(2) 0.28714(2) 0.27154(2) 0.02257(8) Uani 1 1 d . . . . .
P3 P 0.61544(6) 0.25292(4) 0.15680(4) 0.02232(14) Uani 1 1 d . . . . .
Cl1 Cl 0.85973(6) 0.50914(5) 0.18450(4) 0.03424(15) Uani 1 1 d . . . . .
P2 P 0.58054(7) 0.31145(5) 0.39038(4) 0.02941(15) Uani 1 1 d . . . . .
P1 P 0.25517(9) 0.95710(5) 0.15421(5) 0.0414(2) Uani 1 1 d . . . . .
N2 N 0.5249(2) 0.42673(14) 0.21523(13) 0.0254(4) Uani 1 1 d . . . . .
N1 N 0.3858(2) 0.30110(15) 0.26863(13) 0.0269(5) Uani 1 1 d . . . . .
N3 N 0.5687(2) 0.50146(15) 0.19045(12) 0.0259(4) Uani 1 1 d . . . . .
H3 H 0.650410 0.504493 0.187543 0.031 Uiso 1 1 calc R U . . .
N4 N 0.3732(2) 0.72193(15) 0.13826(14) 0.0303(5) Uani 1 1 d . . . . .
O1 O 0.8822(2) 0.23417(18) 0.28191(15) 0.0515(6) Uani 1 1 d . . . . .
C8 C 0.3579(3) 0.54097(19) 0.18237(17) 0.0310(6) Uani 1 1 d . . . . .
H8 H 0.272647 0.574255 0.173404 0.037 Uiso 1 1 calc R U . . .
C24 C 0.7428(2) 0.29111(17) 0.08975(15) 0.0243(5) Uani 1 1 d . . . . .
C7 C 0.3958(3) 0.45064(17) 0.21037(16) 0.0271(5) Uani 1 1 d . . . . .
C9 C 0.4694(3) 0.57175(18) 0.17048(15) 0.0272(5) Uani 1 1 d . . . . .
C28 C 0.9047(3) 0.37860(19) 0.05009(17) 0.0308(6) Uani 1 1 d . . . . .
H28 H 0.952268 0.416294 0.059542 0.037 Uiso 1 1 calc R U . . .
C29 C 0.8121(3) 0.34690(18) 0.10286(16) 0.0267(5) Uani 1 1 d . . . . .
H29 H 0.796343 0.363445 0.147714 0.032 Uiso 1 1 calc R U . . .
C30 C 0.4713(3) 0.30277(18) 0.10073(16) 0.0272(5) Uani 1 1 d . . . . .
C35 C 0.3652(3) 0.26328(19) 0.11308(16) 0.0308(6) Uani 1 1 d . . . . .
H35 H 0.370396 0.206479 0.147505 0.037 Uiso 1 1 calc R U . . .
C14 C 0.3768(3) 0.80682(19) 0.11104(17) 0.0335(6) Uani 1 1 d . . . . .
C2 C 0.3169(3) 0.23675(19) 0.29280(17) 0.0307(6) Uani 1 1 d . . . . .
C15 C 0.2502(3) 0.8715(2) 0.10929(19) 0.0371(7) Uani 1 1 d . . . . .
H15A H 0.182800 0.839221 0.135266 0.045 Uiso 1 1 calc R U . . .
H15B H 0.225464 0.900260 0.056359 0.045 Uiso 1 1 calc R U . . .
C36 C 0.6411(3) 0.13643(18) 0.16310(17) 0.0299(6) Uani 1 1 d . . . . .
C6 C 0.3201(3) 0.38328(18) 0.23479(17) 0.0297(6) Uani 1 1 d . . . . .
C10 C 0.4848(3) 0.66277(18) 0.14093(16) 0.0302(6) Uani 1 1 d . . . . .
C31 C 0.4618(3) 0.3858(2) 0.05061(18) 0.0349(6) Uani 1 1 d . . . . .
H31 H 0.533404 0.413403 0.041607 0.042 Uiso 1 1 calc R U . . .
C34 C 0.2519(3) 0.3065(2) 0.07534(18) 0.0370(7) Uani 1 1 d . . . . .
H34 H 0.180299 0.279050 0.083417 0.044 Uiso 1 1 calc R U . . .
C25 C 0.7666(3) 0.2681(2) 0.02348(16) 0.0324(6) Uani 1 1 d . . . . .
H25 H 0.720018 0.229898 0.014045 0.039 Uiso 1 1 calc R U . . .
C11 C 0.6024(3) 0.6858(2) 0.11739(18) 0.0374(6) Uani 1 1 d . . . . .
H11 H 0.679314 0.642598 0.120683 0.045 Uiso 1 1 calc R U . . .
C54 C 0.7306(3) 0.3223(2) 0.42188(17) 0.0377(7) Uani 1 1 d . . . . .
C33 C 0.2437(3) 0.3900(2) 0.02579(19) 0.0390(7) Uani 1 1 d . . . . .
H33 H 0.165940 0.420126 0.000519 0.047 Uiso 1 1 calc R U . . .
C13 C 0.4918(3) 0.8351(2) 0.08488(19) 0.0410(7) Uani 1 1 d . . . . .
H13 H 0.491877 0.895653 0.064732 0.049 Uiso 1 1 calc R U . . .
C27 C 0.9280(3) 0.3558(2) -0.01560(17) 0.0329(6) Uani 1 1 d . . . . .
H27 H 0.991098 0.377582 -0.051304 0.040 Uiso 1 1 calc R U . . .
C32 C 0.3476(3) 0.4289(2) 0.01337(19) 0.0404(7) Uani 1 1 d . . . . .
H32 H 0.341814 0.485845 -0.020937 0.048 Uiso 1 1 calc R U . . .
C26 C 0.8581(3) 0.3007(2) -0.02898(17) 0.0366(6) Uani 1 1 d . . . . .
H26 H 0.873008 0.285152 -0.074320 0.044 Uiso 1 1 calc R U . . .
C41 C 0.7036(3) 0.0733(2) 0.22390(19) 0.0388(7) Uani 1 1 d . . . . .
H41 H 0.736260 0.090389 0.261199 0.047 Uiso 1 1 calc R U . . .
C42 C 0.5316(4) 0.2258(2) 0.46976(17) 0.0411(7) Uani 1 1 d . . . . .
C37 C 0.5980(3) 0.1098(2) 0.1079(2) 0.0405(7) Uani 1 1 d . . . . .
H37 H 0.556223 0.152301 0.065498 0.049 Uiso 1 1 calc R U . . .
C5 C 0.1885(3) 0.4038(2) 0.2236(2) 0.0395(7) Uani 1 1 d . . . . .
H5 H 0.146549 0.462004 0.198999 0.047 Uiso 1 1 calc R U . . .
C3 C 0.1849(3) 0.2551(2) 0.28348(19) 0.0389(7) Uani 1 1 d . . . . .
H3A H 0.138730 0.209361 0.301380 0.047 Uiso 1 1 calc R U . . .
C4 C 0.1199(3) 0.3384(2) 0.2488(2) 0.0414(7) Uani 1 1 d . . . . .
H4 H 0.029605 0.350596 0.242371 0.050 Uiso 1 1 calc R U . . .
C22 C -0.0056(4) 1.0119(3) 0.0990(2) 0.0507(9) Uani 1 1 d . . . . .
H22A H -0.039016 0.980667 0.148018 0.076 Uiso 1 1 calc R U . A 1
H22B H 0.018147 0.972560 0.067729 0.076 Uiso 1 1 calc R U . A 1
H22C H -0.071961 1.062114 0.074274 0.076 Uiso 1 1 calc R U . A 1
C55 C 0.7778(4) 0.2803(3) 0.4917(2) 0.0501(9) Uani 1 1 d . . . . .
H55 H 0.730888 0.242827 0.527727 0.060 Uiso 1 1 calc R U . . .
C60 C 0.7716(3) 0.2598(2) 0.27650(18) 0.0375(7) Uani 1 1 d . . . . .
C1 C 0.3853(3) 0.1451(2) 0.32828(19) 0.0392(7) Uani 1 1 d . . . . .
H1A H 0.452230 0.127037 0.293351 0.059 Uiso 1 1 calc R U . . .
H1B H 0.323691 0.106449 0.340369 0.059 Uiso 1 1 calc R U . . .
H1C H 0.424967 0.141698 0.374451 0.059 Uiso 1 1 calc R U . . .
C12 C 0.6043(4) 0.7740(2) 0.08883(19) 0.0427(7) Uani 1 1 d . . . . .
H12 H 0.683369 0.792092 0.072048 0.051 Uiso 1 1 calc R U . . .
C43 C 0.5903(4) 0.1380(2) 0.4741(2) 0.0485(8) Uani 1 1 d . . . . .
H43 H 0.649689 0.125872 0.435637 0.058 Uiso 1 1 calc R U . . .
C39 C 0.6738(4) -0.0404(2) 0.1760(3) 0.0568(10) Uani 1 1 d . . . . .
H39 H 0.683092 -0.100628 0.180972 0.068 Uiso 1 1 calc R U . . .
C48 C 0.4631(4) 0.4094(2) 0.3956(2) 0.0478(8) Uani 1 1 d . . . . .
C40 C 0.7187(4) -0.0152(2) 0.2306(2) 0.0515(9) Uani 1 1 d . . . . .
H40 H 0.760139 -0.058140 0.272926 0.062 Uiso 1 1 calc R U . . .
C20 C 0.1121(3) 1.0435(2) 0.10991(19) 0.0416(7) Uani 1 1 d . . . . .
C59 C 0.7999(4) 0.3799(3) 0.3701(2) 0.0481(8) Uani 1 1 d . . . . .
H59 H 0.767431 0.410754 0.321412 0.058 Uiso 1 1 calc R U . . .
C38 C 0.6158(4) 0.0216(3) 0.1144(3) 0.0546(10) Uani 1 1 d . . . . .
H38 H 0.587499 0.004224 0.075962 0.065 Uiso 1 1 calc R U . . .
C58 C 0.9147(4) 0.3918(3) 0.3897(2) 0.0571(10) Uani 1 1 d . . . . .
H58 H 0.960699 0.431132 0.355062 0.068 Uiso 1 1 calc R U . . .
C23 C 0.0726(4) 1.1094(2) 0.1553(2) 0.0548(9) Uani 1 1 d . . . . .
H23A H 0.027639 1.083033 0.202038 0.082 Uiso 1 1 calc R U . . .
H23B H 0.015332 1.161985 0.125596 0.082 Uiso 1 1 calc R U . . .
H23C H 0.149640 1.125091 0.167266 0.082 Uiso 1 1 calc R U . . .
C49 C 0.3307(4) 0.4080(3) 0.3935(2) 0.0539(9) Uani 1 1 d . . . . .
H49 H 0.305324 0.356320 0.393435 0.065 Uiso 1 1 calc R U . . .
C56 C 0.8947(5) 0.2919(3) 0.5109(2) 0.0639(12) Uani 1 1 d . . . . .
H56 H 0.926717 0.261517 0.559746 0.077 Uiso 1 1 calc R U . . .
C47 C 0.4522(5) 0.2400(3) 0.5281(2) 0.0588(10) Uani 1 1 d . . . . .
H47 H 0.415849 0.298205 0.528389 0.071 Uiso 1 1 calc R U . . .
C44 C 0.5615(5) 0.0697(3) 0.5340(2) 0.0603(11) Uani 1 1 d . . . . .
H44 H 0.600289 0.010957 0.536502 0.072 Uiso 1 1 calc R U . . .
C45 C 0.4769(5) 0.0875(3) 0.5894(3) 0.0676(12) Uani 1 1 d . . . . .
H45 H 0.455683 0.040639 0.629765 0.081 Uiso 1 1 calc R U . . .
C21 C 0.1653(5) 1.0908(3) 0.0330(2) 0.0651(12) Uani 1 1 d . . . . .
H21A H 0.237886 1.114692 0.039923 0.098 Uiso 1 1 calc R U . . .
H21B H 0.097512 1.138495 0.006180 0.098 Uiso 1 1 calc R U . . .
H21C H 0.194398 1.049558 0.003803 0.098 Uiso 1 1 calc R U . . .
C46 C 0.4231(6) 0.1699(3) 0.5878(3) 0.0754(14) Uani 1 1 d . . . . .
H46 H 0.365195 0.180877 0.627165 0.090 Uiso 1 1 calc R U . . .
C53 C 0.4981(5) 0.4847(3) 0.3938(3) 0.0750(14) Uani 1 1 d . . . . .
H53 H 0.586597 0.486417 0.393047 0.090 Uiso 1 1 calc R U . . .
C57 C 0.9624(4) 0.3452(3) 0.4614(2) 0.0630(11) Uani 1 1 d . . . . .
H57 H 1.042528 0.351394 0.474925 0.076 Uiso 1 1 calc R U . . .
C50 C 0.2386(5) 0.4839(3) 0.3914(3) 0.0758(14) Uani 1 1 d . . . . .
H50 H 0.149789 0.483776 0.390447 0.091 Uiso 1 1 calc R U . . .
C19 C 0.0815(7) 0.8854(4) 0.2747(3) 0.0876(18) Uani 1 1 d . . . . .
H19A H 0.018436 0.940845 0.263998 0.131 Uiso 1 1 calc R U . . .
H19B H 0.074596 0.852893 0.327952 0.131 Uiso 1 1 calc R U . . .
H19C H 0.064592 0.850853 0.243869 0.131 Uiso 1 1 calc R U . . .
C16 C 0.2142(5) 0.9033(3) 0.2566(2) 0.0670(13) Uani 1 1 d . . . . .
C18 C 0.2384(7) 0.9625(4) 0.3012(3) 0.101(2) Uani 1 1 d . . . . .
H18A H 0.324588 0.975220 0.288170 0.152 Uiso 1 1 calc R U . . .
H18B H 0.232246 0.932650 0.355127 0.152 Uiso 1 1 calc R U . . .
H18C H 0.173861 1.017181 0.288564 0.152 Uiso 1 1 calc R U . . .
C52 C 0.4031(6) 0.5600(4) 0.3930(5) 0.113(3) Uani 1 1 d . . . . .
H52 H 0.427616 0.611581 0.394032 0.136 Uiso 1 1 calc R U . . .
C17 C 0.3183(7) 0.8187(3) 0.2798(3) 0.099(2) Uani 1 1 d . . . . .
H17A H 0.298438 0.775071 0.259498 0.149 Uiso 1 1 calc R U . . .
H17B H 0.320064 0.796112 0.334703 0.149 Uiso 1 1 calc R U . . .
H17C H 0.402517 0.831285 0.259859 0.149 Uiso 1 1 calc R U . . .
C51 C 0.2761(6) 0.5588(4) 0.3908(5) 0.106(2) Uani 1 1 d . . . . .
H51 H 0.212733 0.610333 0.388771 0.127 Uiso 1 1 calc R U . . .
H H 0.648(2) 0.1766(17) 0.3284(14) 0.007(6) Uiso 1 1 d . . . . .

loop_
_atom_site_aniso_label
_atom_site_aniso_U_11
_atom_site_aniso_U_22
_atom_site_aniso_U_33
_atom_site_aniso_U_23
_atom_site_aniso_U_13
_atom_site_aniso_U_12
Ru1 0.02273(11) 0.01926(11) 0.02712(12) -0.00829(8) -0.00514(7) -0.00334(7)
P3 0.0214(3) 0.0205(3) 0.0281(3) -0.0099(2) -0.0044(2) -0.0054(2)
Cl1 0.0293(3) 0.0310(3) 0.0453(4) -0.0147(3) -0.0068(3) -0.0049(3)
P2 0.0355(4) 0.0267(3) 0.0278(3) -0.0115(3) -0.0015(3) -0.0049(3)
P1 0.0443(4) 0.0260(4) 0.0603(5) -0.0187(4) -0.0134(4) -0.0069(3)
N2 0.0269(11) 0.0183(10) 0.0308(11) -0.0068(8) -0.0061(9) -0.0029(8)
N1 0.0243(11) 0.0234(11) 0.0339(12) -0.0100(9) -0.0033(9) -0.0037(9)
N3 0.0252(11) 0.0244(11) 0.0290(11) -0.0073(9) -0.0039(8) -0.0065(9)
N4 0.0359(13) 0.0223(11) 0.0347(12) -0.0092(9) -0.0110(10) -0.0046(9)
O1 0.0298(12) 0.0604(17) 0.0644(16) -0.0195(13) -0.0098(11) -0.0047(11)
C8 0.0274(13) 0.0247(13) 0.0412(15) -0.0112(11) -0.0062(11) -0.0021(11)
C24 0.0219(12) 0.0215(12) 0.0311(13) -0.0077(10) -0.0059(10) -0.0057(9)
C7 0.0265(13) 0.0206(12) 0.0347(14) -0.0084(10) -0.0075(10) -0.0028(10)
C9 0.0301(13) 0.0231(13) 0.0288(13) -0.0085(10) -0.0048(10) -0.0033(10)
C28 0.0249(13) 0.0305(14) 0.0413(15) -0.0142(12) -0.0013(11) -0.0095(11)
C29 0.0242(12) 0.0254(13) 0.0348(14) -0.0123(11) -0.0024(10) -0.0081(10)
C30 0.0233(12) 0.0270(13) 0.0334(14) -0.0096(11) -0.0056(10) -0.0063(10)
C35 0.0279(13) 0.0288(14) 0.0364(14) -0.0055(11) -0.0063(11) -0.0112(11)
C14 0.0406(16) 0.0263(14) 0.0366(15) -0.0116(11) -0.0133(12) -0.0048(12)
C2 0.0307(14) 0.0258(14) 0.0379(15) -0.0108(11) -0.0003(11) -0.0086(11)
C15 0.0426(17) 0.0253(14) 0.0467(17) -0.0127(12) -0.0131(13) -0.0060(12)
C36 0.0292(13) 0.0231(13) 0.0410(15) -0.0132(11) 0.0028(11) -0.0092(10)
C6 0.0242(13) 0.0236(13) 0.0430(15) -0.0117(11) -0.0061(11) -0.0037(10)
C10 0.0367(15) 0.0254(13) 0.0300(13) -0.0088(11) -0.0069(11) -0.0064(11)
C31 0.0269(14) 0.0314(15) 0.0467(17) -0.0060(13) -0.0106(12) -0.0102(11)
C34 0.0263(14) 0.0411(17) 0.0447(17) -0.0081(13) -0.0085(12) -0.0124(12)
C25 0.0335(14) 0.0360(15) 0.0343(14) -0.0141(12) -0.0049(11) -0.0141(12)
C11 0.0353(15) 0.0320(15) 0.0422(16) -0.0059(13) -0.0046(12) -0.0074(12)
C54 0.0446(17) 0.0432(17) 0.0345(15) -0.0195(13) -0.0014(13) -0.0162(14)
C33 0.0269(14) 0.0423(17) 0.0460(17) -0.0059(14) -0.0140(12) -0.0083(13)
C13 0.0529(19) 0.0254(15) 0.0460(18) -0.0058(13) -0.0102(14) -0.0143(13)
C27 0.0266(13) 0.0356(15) 0.0358(15) -0.0076(12) -0.0012(11) -0.0090(11)
C32 0.0332(15) 0.0326(16) 0.0499(18) 0.0011(13) -0.0143(13) -0.0091(12)
C26 0.0387(16) 0.0430(17) 0.0312(14) -0.0139(13) -0.0019(12) -0.0107(13)
C41 0.0439(17) 0.0258(15) 0.0437(17) -0.0106(12) 0.0016(13) -0.0023(12)
C42 0.058(2) 0.0427(18) 0.0286(14) -0.0121(13) 0.0026(13) -0.0208(15)
C37 0.0408(17) 0.0346(16) 0.0567(19) -0.0228(15) -0.0016(14) -0.0160(13)
C5 0.0278(14) 0.0292(15) 0.061(2) -0.0132(14) -0.0077(13) -0.0032(12)
C3 0.0309(15) 0.0372(16) 0.0518(18) -0.0122(14) 0.0009(13) -0.0157(13)
C4 0.0255(14) 0.0406(17) 0.060(2) -0.0158(15) -0.0039(13) -0.0073(12)
C22 0.0419(19) 0.065(2) 0.0457(19) -0.0182(17) -0.0071(15) -0.0077(17)
C55 0.058(2) 0.058(2) 0.0381(17) -0.0125(16) -0.0078(15) -0.0182(18)
C60 0.0425(18) 0.0352(16) 0.0376(16) -0.0116(13) -0.0047(13) -0.0115(13)
C1 0.0383(16) 0.0279(15) 0.0493(18) -0.0048(13) -0.0060(13) -0.0100(12)
C12 0.0458(18) 0.0365(17) 0.0441(18) -0.0036(14) -0.0046(14) -0.0155(14)
C43 0.060(2) 0.0427(19) 0.0398(18) -0.0087(15) -0.0030(15) -0.0102(16)
C39 0.062(2) 0.0318(18) 0.086(3) -0.0315(19) 0.022(2) -0.0201(17)
C48 0.057(2) 0.0405(18) 0.0419(18) -0.0168(15) -0.0006(15) 0.0042(16)
C40 0.055(2) 0.0264(16) 0.061(2) -0.0060(15) 0.0120(17) -0.0003(15)
C20 0.0451(18) 0.0284(15) 0.0462(18) -0.0074(13) 0.0006(14) -0.0035(13)
C59 0.060(2) 0.053(2) 0.0390(17) -0.0139(15) -0.0056(15) -0.0259(18)
C38 0.056(2) 0.044(2) 0.080(3) -0.037(2) 0.0097(19) -0.0239(17)
C58 0.065(2) 0.070(3) 0.049(2) -0.0205(19) 0.0004(18) -0.035(2)
C23 0.063(2) 0.0303(17) 0.068(2) -0.0163(17) -0.0026(19) -0.0020(16)
C49 0.052(2) 0.051(2) 0.062(2) -0.0273(18) 0.0052(17) -0.0064(17)
C56 0.075(3) 0.076(3) 0.042(2) -0.0065(19) -0.0228(19) -0.026(2)
C47 0.070(3) 0.050(2) 0.053(2) -0.0149(18) 0.0118(19) -0.013(2)
C44 0.084(3) 0.044(2) 0.048(2) -0.0020(17) -0.011(2) -0.016(2)
C45 0.081(3) 0.062(3) 0.054(2) -0.007(2) 0.011(2) -0.023(2)
C21 0.076(3) 0.0333(19) 0.062(2) 0.0024(17) 0.018(2) 0.0046(19)
C46 0.091(4) 0.070(3) 0.052(2) -0.004(2) 0.025(2) -0.021(3)
C53 0.071(3) 0.047(2) 0.115(4) -0.038(3) -0.016(3) -0.003(2)
C57 0.058(2) 0.083(3) 0.060(2) -0.026(2) -0.0117(19) -0.027(2)
C50 0.056(3) 0.068(3) 0.106(4) -0.042(3) 0.001(2) 0.005(2)
C19 0.130(5) 0.077(4) 0.045(2) -0.002(2) 0.011(3) -0.030(3)
C16 0.098(4) 0.052(2) 0.049(2) -0.0216(19) -0.029(2) 0.007(2)
C18 0.127(5) 0.100(4) 0.087(4) -0.064(3) -0.057(4) 0.029(4)
C52 0.077(4) 0.063(3) 0.215(8) -0.073(5) -0.029(5) 0.007(3)
C17 0.172(6) 0.060(3) 0.051(3) -0.025(2) -0.049(3) 0.035(3)
C51 0.085(4) 0.062(3) 0.183(7) -0.071(4) -0.003(4) 0.006(3)

loop_
_atom_type_symbol
_atom_type_description
_atom_type_scat_dispersion_real
_atom_type_scat_dispersion_imag
_atom_type_scat_source
C C 0.0181 0.0091 'International Tables Vol C Tables 4.2.6.8 and 6.1.1.4'
H H 0.0000 0.0000 'International Tables Vol C Tables 4.2.6.8 and 6.1.1.4'
Cl Cl 0.3639 0.7018 'International Tables Vol C Tables 4.2.6.8 and 6.1.1.4'
N N 0.0311 0.0180 'International Tables Vol C Tables 4.2.6.8 and 6.1.1.4'
O O 0.0492 0.0322 'International Tables Vol C Tables 4.2.6.8 and 6.1.1.4'
P P 0.2955 0.4335 'International Tables Vol C Tables 4.2.6.8 and 6.1.1.4'
Ru Ru 0.0552 3.2960 'International Tables Vol C Tables 4.2.6.8 and 6.1.1.4'

loop_
_geom_angle_atom_site_label_1
_geom_angle_atom_site_label_2
_geom_angle_atom_site_label_3
_geom_angle
_geom_angle_site_symmetry_1
_geom_angle_site_symmetry_3
_geom_angle_publ_flag
P3 Ru1 P2 176.24(2) . . ?
P3 Ru1 H 95.0(8) . . ?
P2 Ru1 H 81.2(8) . . ?
N2 Ru1 P3 92.12(6) . . ?
N2 Ru1 P2 91.63(6) . . ?
N2 Ru1 N1 75.67(9) . . ?
N2 Ru1 H 172.8(8) . . ?
N1 Ru1 P3 88.42(6) . . ?
N1 Ru1 P2 92.25(6) . . ?
N1 Ru1 H 103.3(8) . . ?
C60 Ru1 P3 89.00(10) . . ?
C60 Ru1 P2 89.86(10) . . ?
C60 Ru1 N2 111.70(12) . . ?
C60 Ru1 N1 172.29(12) . . ?
C60 Ru1 H 69.7(8) . . ?
C24 P3 Ru1 116.98(8) . . ?
C24 P3 C36 103.32(12) . . ?
C30 P3 Ru1 112.38(9) . . ?
C30 P3 C24 101.94(12) . . ?
C30 P3 C36 103.54(13) . . ?
C36 P3 Ru1 116.79(10) . . ?
C54 P2 Ru1 114.59(10) . . ?
C54 P2 C42 102.38(16) . . ?
C54 P2 C48 105.35(17) . . ?
C42 P2 Ru1 116.18(10) . . ?
C48 P2 Ru1 113.90(12) . . ?
C48 P2 C42 102.94(17) . . ?
C15 P1 C20 100.38(15) . . ?
C15 P1 C16 102.59(18) . . ?
C20 P1 C16 109.43(19) . . ?
N3 N2 Ru1 139.43(17) . . ?
N3 N2 C7 105.8(2) . . ?
C7 N2 Ru1 114.22(18) . . ?
C2 N1 Ru1 127.59(18) . . ?
C6 N1 Ru1 114.99(18) . . ?
C6 N1 C2 117.3(2) . . ?
N2 N3 H3 124.6 . . ?
N2 N3 C9 110.8(2) . . ?
C9 N3 H3 124.6 . . ?
C14 N4 C10 118.2(3) . . ?
C7 C8 H8 127.3 . . ?
C9 C8 H8 127.3 . . ?
C9 C8 C7 105.4(2) . . ?
C29 C24 P3 120.4(2) . . ?
C29 C24 C25 119.1(3) . . ?
C25 C24 P3 120.4(2) . . ?
N2 C7 C8 110.5(2) . . ?
N2 C7 C6 118.7(2) . . ?
C8 C7 C6 130.7(3) . . ?
N3 C9 C8 107.5(2) . . ?
N3 C9 C10 124.4(3) . . ?
C8 C9 C10 128.2(3) . . ?
C29 C28 H28 119.6 . . ?
C27 C28 H28 119.6 . . ?
C27 C28 C29 120.7(3) . . ?
C24 C29 C28 120.0(3) . . ?
C24 C29 H29 120.0 . . ?
C28 C29 H29 120.0 . . ?
C35 C30 P3 121.5(2) . . ?
C31 C30 P3 119.1(2) . . ?
C31 C30 C35 119.0(2) . . ?
C30 C35 H35 119.8 . . ?
C34 C35 C30 120.4(3) . . ?
C34 C35 H35 119.8 . . ?
N4 C14 C15 116.9(3) . . ?
N4 C14 C13 121.9(3) . . ?
C13 C14 C15 121.2(3) . . ?
N1 C2 C3 120.9(3) . . ?
N1 C2 C1 119.3(3) . . ?
C3 C2 C1 119.8(3) . . ?
P1 C15 H15A 108.8 . . ?
P1 C15 H15B 108.8 . . ?
C14 C15 P1 113.7(2) . . ?
C14 C15 H15A 108.8 . . ?
C14 C15 H15B 108.8 . . ?
H15A C15 H15B 107.7 . . ?
C41 C36 P3 120.0(2) . . ?
C41 C36 C37 118.7(3) . . ?
C37 C36 P3 121.3(2) . . ?
N1 C6 C7 116.1(2) . . ?
N1 C6 C5 123.3(3) . . ?
C5 C6 C7 120.6(3) . . ?
N4 C10 C9 113.6(3) . . ?
N4 C10 C11 123.1(3) . . ?
C11 C10 C9 123.2(3) . . ?
C30 C31 H31 119.9 . . ?
C30 C31 C32 120.2(3) . . ?
C32 C31 H31 119.9 . . ?
C35 C34 H34 120.1 . . ?
C33 C34 C35 119.8(3) . . ?
C33 C34 H34 120.1 . . ?
C24 C25 H25 119.8 . . ?
C26 C25 C24 120.4(3) . . ?
C26 C25 H25 119.8 . . ?
C10 C11 H11 121.0 . . ?
C10 C11 C12 117.9(3) . . ?
C12 C11 H11 121.0 . . ?
C55 C54 P2 124.5(3) . . ?
C55 C54 C59 118.6(3) . . ?
C59 C54 P2 116.9(2) . . ?
C34 C33 H33 120.0 . . ?
C32 C33 C34 120.0(3) . . ?
C32 C33 H33 120.0 . . ?
C14 C13 H13 120.5 . . ?
C12 C13 C14 118.9(3) . . ?
C12 C13 H13 120.5 . . ?
C28 C27 H27 120.4 . . ?
C28 C27 C26 119.3(3) . . ?
C26 C27 H27 120.4 . . ?
C31 C32 H32 119.7 . . ?
C33 C32 C31 120.6(3) . . ?
C33 C32 H32 119.7 . . ?
C25 C26 H26 119.8 . . ?
C27 C26 C25 120.4(3) . . ?
C27 C26 H26 119.8 . . ?
C36 C41 H41 119.8 . . ?
C36 C41 C40 120.3(3) . . ?
C40 C41 H41 119.8 . . ?
C43 C42 P2 117.2(3) . . ?
C47 C42 P2 125.0(3) . . ?
C47 C42 C43 117.5(3) . . ?
C36 C37 H37 119.8 . . ?
C38 C37 C36 120.5(3) . . ?
C38 C37 H37 119.8 . . ?
C6 C5 H5 120.6 . . ?
C4 C5 C6 118.8(3) . . ?
C4 C5 H5 120.6 . . ?
C2 C3 H3A 119.4 . . ?
C4 C3 C2 121.1(3) . . ?
C4 C3 H3A 119.4 . . ?
C5 C4 H4 120.8 . . ?
C3 C4 C5 118.5(3) . . ?
C3 C4 H4 120.8 . . ?
H22A C22 H22B 109.5 . . ?
H22A C22 H22C 109.5 . . ?
H22B C22 H22C 109.5 . . ?
C20 C22 H22A 109.5 . . ?
C20 C22 H22B 109.5 . . ?
C20 C22 H22C 109.5 . . ?
C54 C55 H55 119.7 . . ?
C54 C55 C56 120.6(4) . . ?
C56 C55 H55 119.7 . . ?
O1 C60 Ru1 173.5(3) . . ?
C2 C1 H1A 109.5 . . ?
C2 C1 H1B 109.5 . . ?
C2 C1 H1C 109.5 . . ?
H1A C1 H1B 109.5 . . ?
H1A C1 H1C 109.5 . . ?
H1B C1 H1C 109.5 . . ?
C11 C12 H12 120.1 . . ?
C13 C12 C11 119.8(3) . . ?
C13 C12 H12 120.1 . . ?
C42 C43 H43 119.8 . . ?
C44 C43 C42 120.5(4) . . ?
C44 C43 H43 119.8 . . ?
C40 C39 H39 120.1 . . ?
C38 C39 H39 120.1 . . ?
C38 C39 C40 119.9(3) . . ?
C49 C48 P2 117.2(3) . . ?
C53 C48 P2 122.6(3) . . ?
C53 C48 C49 119.8(4) . . ?
C41 C40 H40 119.9 . . ?
C39 C40 C41 120.2(4) . . ?
C39 C40 H40 119.9 . . ?
C22 C20 P1 116.9(2) . . ?
C22 C20 C23 109.2(3) . . ?
C22 C20 C21 109.2(3) . . ?
C23 C20 P1 109.5(3) . . ?
C21 C20 P1 103.7(3) . . ?
C21 C20 C23 107.9(3) . . ?
C54 C59 H59 119.8 . . ?
C58 C59 C54 120.4(3) . . ?
C58 C59 H59 119.8 . . ?
C37 C38 H38 119.8 . . ?
C39 C38 C37 120.4(4) . . ?
C39 C38 H38 119.8 . . ?
C59 C58 H58 120.3 . . ?
C59 C58 C57 119.3(4) . . ?
C57 C58 H58 120.3 . . ?
C20 C23 H23A 109.5 . . ?
C20 C23 H23B 109.5 . . ?
C20 C23 H23C 109.5 . . ?
H23A C23 H23B 109.5 . . ?
H23A C23 H23C 109.5 . . ?
H23B C23 H23C 109.5 . . ?
C48 C49 H49 120.5 . . ?
C50 C49 C48 118.9(4) . . ?
C50 C49 H49 120.5 . . ?
C55 C56 H56 119.5 . . ?
C57 C56 C55 121.0(4) . . ?
C57 C56 H56 119.5 . . ?
C42 C47 H47 119.5 . . ?
C42 C47 C46 120.9(4) . . ?
C46 C47 H47 119.5 . . ?
C43 C44 H44 120.3 . . ?
C45 C44 C43 119.5(4) . . ?
C45 C44 H44 120.3 . . ?
C44 C45 H45 119.4 . . ?
C46 C45 C44 121.3(4) . . ?
C46 C45 H45 119.4 . . ?
C20 C21 H21A 109.5 . . ?
C20 C21 H21B 109.5 . . ?
C20 C21 H21C 109.5 . . ?
H21A C21 H21B 109.5 . . ?
H21A C21 H21C 109.5 . . ?
H21B C21 H21C 109.5 . . ?
C47 C46 H46 119.9 . . ?
C45 C46 C47 120.2(4) . . ?
C45 C46 H46 119.9 . . ?
C48 C53 H53 119.9 . . ?
C48 C53 C52 120.1(5) . . ?
C52 C53 H53 119.9 . . ?
C58 C57 H57 120.0 . . ?
C56 C57 C58 119.9(4) . . ?
C56 C57 H57 120.0 . . ?
C49 C50 H50 119.9 . . ?
C51 C50 C49 120.3(5) . . ?
C51 C50 H50 119.9 . . ?
H19A C19 H19B 109.5 . . ?
H19A C19 H19C 109.5 . . ?
H19B C19 H19C 109.5 . . ?
C16 C19 H19A 109.5 . . ?
C16 C19 H19B 109.5 . . ?
C16 C19 H19C 109.5 . . ?
C19 C16 P1 117.1(3) . . ?
C19 C16 C18 109.8(5) . . ?
C19 C16 C17 111.7(5) . . ?
C18 C16 P1 106.6(4) . . ?
C18 C16 C17 106.4(4) . . ?
C17 C16 P1 104.6(4) . . ?
C16 C18 H18A 109.5 . . ?
C16 C18 H18B 109.5 . . ?
C16 C18 H18C 109.5 . . ?
H18A C18 H18B 109.5 . . ?
H18A C18 H18C 109.5 . . ?
H18B C18 H18C 109.5 . . ?
C53 C52 H52 120.0 . . ?
C51 C52 C53 120.1(6) . . ?
C51 C52 H52 120.0 . . ?
C16 C17 H17A 109.5 . . ?
C16 C17 H17B 109.5 . . ?
C16 C17 H17C 109.5 . . ?
H17A C17 H17B 109.5 . . ?
H17A C17 H17C 109.5 . . ?
H17B C17 H17C 109.5 . . ?
C50 C51 H51 119.6 . . ?
C52 C51 C50 120.7(5) . . ?
C52 C51 H51 119.6 . . ?

loop_
_geom_bond_atom_site_label_1
_geom_bond_atom_site_label_2
_geom_bond_distance
_geom_bond_site_symmetry_2
_geom_bond_publ_flag
Ru1 P3 2.3649(6) . ?
Ru1 P2 2.3657(7) . ?
Ru1 N2 2.198(2) . ?
Ru1 N1 2.207(2) . ?
Ru1 C60 1.829(3) . ?
Ru1 H 1.79(3) . ?
P3 C24 1.839(3) . ?
P3 C30 1.830(3) . ?
P3 C36 1.843(3) . ?
P2 C54 1.823(3) . ?
P2 C42 1.831(3) . ?
P2 C48 1.828(3) . ?
P1 C15 1.865(3) . ?
P1 C20 1.890(3) . ?
P1 C16 1.901(5) . ?
N2 N3 1.346(3) . ?
N2 C7 1.348(3) . ?
N1 C2 1.363(4) . ?
N1 C6 1.359(4) . ?
N3 H3 0.8800 . ?
N3 C9 1.362(3) . ?
N4 C14 1.339(4) . ?
N4 C10 1.352(4) . ?
O1 C60 1.163(4) . ?
C8 H8 0.9500 . ?
C8 C7 1.391(4) . ?
C8 C9 1.369(4) . ?
C24 C29 1.391(4) . ?
C24 C25 1.391(4) . ?
C7 C6 1.453(4) . ?
C9 C10 1.469(4) . ?
C28 H28 0.9500 . ?
C28 C29 1.396(4) . ?
C28 C27 1.379(4) . ?
C29 H29 0.9500 . ?
C30 C35 1.395(4) . ?
C30 C31 1.386(4) . ?
C35 H35 0.9500 . ?
C35 C34 1.390(4) . ?
C14 C15 1.515(4) . ?
C14 C13 1.401(5) . ?
C2 C3 1.389(4) . ?
C2 C1 1.491(4) . ?
C15 H15A 0.9900 . ?
C15 H15B 0.9900 . ?
C36 C41 1.386(4) . ?
C36 C37 1.391(4) . ?
C6 C5 1.389(4) . ?
C10 C11 1.384(4) . ?
C31 H31 0.9500 . ?
C31 C32 1.394(4) . ?
C34 H34 0.9500 . ?
C34 C33 1.389(5) . ?
C25 H25 0.9500 . ?
C25 C26 1.389(4) . ?
C11 H11 0.9500 . ?
C11 C12 1.388(5) . ?
C54 C55 1.360(5) . ?
C54 C59 1.412(5) . ?
C33 H33 0.9500 . ?
C33 C32 1.369(4) . ?
C13 H13 0.9500 . ?
C13 C12 1.372(5) . ?
C27 H27 0.9500 . ?
C27 C26 1.387(4) . ?
C32 H32 0.9500 . ?
C26 H26 0.9500 . ?
C41 H41 0.9500 . ?
C41 C40 1.397(5) . ?
C42 C43 1.421(5) . ?
C42 C47 1.362(5) . ?
C37 H37 0.9500 . ?
C37 C38 1.389(5) . ?
C5 H5 0.9500 . ?
C5 C4 1.375(5) . ?
C3 H3A 0.9500 . ?
C3 C4 1.374(5) . ?
C4 H4 0.9500 . ?
C22 H22A 0.9800 . ?
C22 H22B 0.9800 . ?
C22 H22C 0.9800 . ?
C22 C20 1.517(5) . ?
C55 H55 0.9500 . ?
C55 C56 1.401(6) . ?
C1 H1A 0.9800 . ?
C1 H1B 0.9800 . ?
C1 H1C 0.9800 . ?
C12 H12 0.9500 . ?
C43 H43 0.9500 . ?
C43 C44 1.387(6) . ?
C39 H39 0.9500 . ?
C39 C40 1.378(6) . ?
C39 C38 1.370(6) . ?
C48 C49 1.423(6) . ?
C48 C53 1.363(6) . ?
C40 H40 0.9500 . ?
C20 C23 1.541(5) . ?
C20 C21 1.532(5) . ?
C59 H59 0.9500 . ?
C59 C58 1.385(5) . ?
C38 H38 0.9500 . ?
C58 H58 0.9500 . ?
C58 C57 1.402(6) . ?
C23 H23A 0.9800 . ?
C23 H23B 0.9800 . ?
C23 H23C 0.9800 . ?
C49 H49 0.9500 . ?
C49 C50 1.395(6) . ?
C56 H56 0.9500 . ?
C56 C57 1.343(7) . ?
C47 H47 0.9500 . ?
C47 C46 1.405(6) . ?
C44 H44 0.9500 . ?
C44 C45 1.365(7) . ?
C45 H45 0.9500 . ?
C45 C46 1.340(7) . ?
C21 H21A 0.9800 . ?
C21 H21B 0.9800 . ?
C21 H21C 0.9800 . ?
C46 H46 0.9500 . ?
C53 H53 0.9500 . ?
C53 C52 1.409(7) . ?
C57 H57 0.9500 . ?
C50 H50 0.9500 . ?
C50 C51 1.378(8) . ?
C19 H19A 0.9800 . ?
C19 H19B 0.9800 . ?
C19 H19C 0.9800 . ?
C19 C16 1.496(8) . ?
C16 C18 1.542(6) . ?
C16 C17 1.542(6) . ?
C18 H18A 0.9800 . ?
C18 H18B 0.9800 . ?
C18 H18C 0.9800 . ?
C52 H52 0.9500 . ?
C52 C51 1.365(9) . ?
C17 H17A 0.9800 . ?
C17 H17B 0.9800 . ?
C17 H17C 0.9800 . ?
C51 H51 0.9500 . ?

loop_
_geom_torsion_atom_site_label_1
_geom_torsion_atom_site_label_2
_geom_torsion_atom_site_label_3
_geom_torsion_atom_site_label_4
_geom_torsion
_geom_torsion_site_symmetry_1
_geom_torsion_site_symmetry_2
_geom_torsion_site_symmetry_3
_geom_torsion_site_symmetry_4
_geom_torsion_publ_flag
Ru1 P3 C24 C29 -8.0(2) . . . . ?
Ru1 P3 C24 C25 175.23(19) . . . . ?
Ru1 P3 C30 C35 -84.0(2) . . . . ?
Ru1 P3 C30 C31 88.9(2) . . . . ?
Ru1 P3 C36 C41 -28.9(3) . . . . ?
Ru1 P3 C36 C37 150.7(2) . . . . ?
Ru1 P2 C54 C55 -132.8(3) . . . . ?
Ru1 P2 C54 C59 48.7(3) . . . . ?
Ru1 P2 C42 C43 44.2(3) . . . . ?
Ru1 P2 C42 C47 -141.8(3) . . . . ?
Ru1 P2 C48 C49 69.8(3) . . . . ?
Ru1 P2 C48 C53 -103.4(4) . . . . ?
Ru1 N2 N3 C9 -169.7(2) . . . . ?
Ru1 N2 C7 C8 172.88(19) . . . . ?
Ru1 N2 C7 C6 -6.0(3) . . . . ?
Ru1 N1 C2 C3 -176.4(2) . . . . ?
Ru1 N1 C2 C1 2.3(4) . . . . ?
Ru1 N1 C6 C7 -4.2(3) . . . . ?
Ru1 N1 C6 C5 176.1(3) . . . . ?
P3 C24 C29 C28 -177.2(2) . . . . ?
P3 C24 C25 C26 176.6(2) . . . . ?
P3 C30 C35 C34 173.2(2) . . . . ?
P3 C30 C31 C32 -173.0(3) . . . . ?
P3 C36 C41 C40 177.4(3) . . . . ?
P3 C36 C37 C38 -178.6(3) . . . . ?
P2 C54 C55 C56 179.4(3) . . . . ?
P2 C54 C59 C58 179.9(3) . . . . ?
P2 C42 C43 C44 177.8(3) . . . . ?
P2 C42 C47 C46 -178.1(4) . . . . ?
P2 C48 C49 C50 -175.0(4) . . . . ?
P2 C48 C53 C52 175.8(5) . . . . ?
N2 N3 C9 C8 -0.4(3) . . . . ?
N2 N3 C9 C10 -179.8(2) . . . . ?
N2 C7 C6 N1 6.9(4) . . . . ?
N2 C7 C6 C5 -173.3(3) . . . . ?
N1 C2 C3 C4 0.8(5) . . . . ?
N1 C6 C5 C4 1.0(5) . . . . ?
N3 N2 C7 C8 0.0(3) . . . . ?
N3 N2 C7 C6 -178.9(2) . . . . ?
N3 C9 C10 N4 -168.3(2) . . . . ?
N3 C9 C10 C11 12.2(4) . . . . ?
N4 C14 C15 P1 128.2(2) . . . . ?
N4 C14 C13 C12 -1.5(5) . . . . ?
N4 C10 C11 C12 -0.9(5) . . . . ?
C8 C7 C6 N1 -171.7(3) . . . . ?
C8 C7 C6 C5 8.1(5) . . . . ?
C8 C9 C10 N4 12.5(4) . . . . ?
C8 C9 C10 C11 -166.9(3) . . . . ?
C24 P3 C30 C35 149.9(2) . . . . ?
C24 P3 C30 C31 -37.1(3) . . . . ?
C24 P3 C36 C41 101.1(3) . . . . ?
C24 P3 C36 C37 -79.3(3) . . . . ?
C24 C25 C26 C27 0.7(5) . . . . ?
C7 N2 N3 C9 0.3(3) . . . . ?
C7 C8 C9 N3 0.4(3) . . . . ?
C7 C8 C9 C10 179.7(3) . . . . ?
C7 C6 C5 C4 -178.8(3) . . . . ?
C9 C8 C7 N2 -0.3(3) . . . . ?
C9 C8 C7 C6 178.5(3) . . . . ?
C9 C10 C11 C12 178.5(3) . . . . ?
C28 C27 C26 C25 -0.6(5) . . . . ?
C29 C24 C25 C26 -0.2(4) . . . . ?
C29 C28 C27 C26 0.0(4) . . . . ?
C30 P3 C24 C29 115.0(2) . . . . ?
C30 P3 C24 C25 -61.8(2) . . . . ?
C30 P3 C36 C41 -152.9(3) . . . . ?
C30 P3 C36 C37 26.7(3) . . . . ?
C30 C35 C34 C33 -0.9(5) . . . . ?
C30 C31 C32 C33 0.0(5) . . . . ?
C35 C30 C31 C32 0.1(5) . . . . ?
C35 C34 C33 C32 1.0(5) . . . . ?
C14 N4 C10 C9 -179.0(2) . . . . ?
C14 N4 C10 C11 0.4(4) . . . . ?
C14 C13 C12 C11 0.9(5) . . . . ?
C2 N1 C6 C7 179.3(2) . . . . ?
C2 N1 C6 C5 -0.4(4) . . . . ?
C2 C3 C4 C5 -0.3(5) . . . . ?
C15 P1 C20 C22 38.6(3) . . . . ?
C15 P1 C20 C23 163.5(3) . . . . ?
C15 P1 C20 C21 -81.5(3) . . . . ?
C15 C14 C13 C12 178.9(3) . . . . ?
C36 P3 C24 C29 -137.8(2) . . . . ?
C36 P3 C24 C25 45.4(3) . . . . ?
C36 P3 C30 C35 42.9(3) . . . . ?
C36 P3 C30 C31 -144.2(2) . . . . ?
C36 C41 C40 C39 1.3(6) . . . . ?
C36 C37 C38 C39 1.2(6) . . . . ?
C6 N1 C2 C3 -0.5(4) . . . . ?
C6 N1 C2 C1 178.3(3) . . . . ?
C6 C5 C4 C3 -0.6(5) . . . . ?
C10 N4 C14 C15 -179.6(2) . . . . ?
C10 N4 C14 C13 0.8(4) . . . . ?
C10 C11 C12 C13 0.2(5) . . . . ?
C31 C30 C35 C34 0.3(4) . . . . ?
C34 C33 C32 C31 -0.6(5) . . . . ?
C25 C24 C29 C28 -0.4(4) . . . . ?
C54 P2 C42 C43 -81.5(3) . . . . ?
C54 P2 C42 C47 92.6(4) . . . . ?
C54 P2 C48 C49 -163.8(3) . . . . ?
C54 P2 C48 C53 23.0(4) . . . . ?
C54 C55 C56 C57 0.7(7) . . . . ?
C54 C59 C58 C57 0.7(6) . . . . ?
C13 C14 C15 P1 -52.1(4) . . . . ?
C27 C28 C29 C24 0.5(4) . . . . ?
C41 C36 C37 C38 1.0(5) . . . . ?
C42 P2 C54 C55 -6.1(4) . . . . ?
C42 P2 C54 C59 175.4(3) . . . . ?
C42 P2 C48 C49 -56.9(3) . . . . ?
C42 P2 C48 C53 129.9(4) . . . . ?
C42 C43 C44 C45 -0.5(7) . . . . ?
C42 C47 C46 C45 2.2(9) . . . . ?
C37 C36 C41 C40 -2.2(5) . . . . ?
C55 C54 C59 C58 1.3(6) . . . . ?
C55 C56 C57 C58 1.4(8) . . . . ?
C1 C2 C3 C4 -177.9(3) . . . . ?
C43 C42 C47 C46 -4.0(7) . . . . ?
C43 C44 C45 C46 -1.4(8) . . . . ?
C48 P2 C54 C55 101.2(3) . . . . ?
C48 P2 C54 C59 -77.3(3) . . . . ?
C48 P2 C42 C43 169.3(3) . . . . ?
C48 P2 C42 C47 -16.6(4) . . . . ?
C48 C49 C50 C51 0.6(8) . . . . ?
C48 C53 C52 C51 -2.9(12) . . . . ?
C40 C39 C38 C37 -2.2(6) . . . . ?
C20 P1 C15 C14 159.7(2) . . . . ?
C59 C54 C55 C56 -2.1(6) . . . . ?
C59 C58 C57 C56 -2.1(7) . . . . ?
C38 C39 C40 C41 0.9(6) . . . . ?
C49 C48 C53 C52 2.7(8) . . . . ?
C49 C50 C51 C52 -0.7(11) . . . . ?
C47 C42 C43 C44 3.2(6) . . . . ?
C44 C45 C46 C47 0.7(9) . . . . ?
C53 C48 C49 C50 -1.6(6) . . . . ?
C53 C52 C51 C50 1.8(13) . . . . ?
C16 P1 C15 C14 -87.5(3) . . . . ?
C16 P1 C20 C22 -68.8(3) . . . . ?
C16 P1 C20 C23 56.0(3) . . . . ?
C16 P1 C20 C21 171.0(3) . . . . ?

loop_
_smtbx_masks_void_nr
_smtbx_masks_void_average_x
_smtbx_masks_void_average_y
_smtbx_masks_void_average_z
_smtbx_masks_void_volume
_smtbx_masks_void_count_electrons
_smtbx_masks_void_content
1 0.000 -0.606 0.500 631.8 177.1 '3 CHCl3'
